data_7228040
loop_
_publ_author_name
'Gu, Jinzhong'
'Kirillov, Alexander M.'
'Liang, Xiaoxiao'
'Cui, Yanhui'
'Wu, Jiang'
'Shi, Zi-Fa'

_publ_section_title
;
 Introducing 2-(2-carboxyphenoxy)terephthalic acid as a new versatile
 building block for design of diverse coordination polymers: Synthesis,
 structural features, luminescence sensing, and magnetism
;
_journal_name_full CrystEngComm
_journal_paper_doi 10.1039/C7CE00219J
_journal_year 2017
_chemical_formula_sum 'C40 H24 Cd3 N2 O14'
_chemical_formula_weight 1093.81
_space_group_crystal_system monoclinic
_space_group_IT_number 15
_space_group_name_Hall '-C 2yc'
_space_group_name_H-M_alt 'C 1 2/c 1'
_symmetry_space_group_name_Hall '-C 2yc'
_symmetry_space_group_name_H-M 'C 1 2/c 1'
_atom_sites_solution_hydrogens geom
_audit_creation_method SHELXL-2014/7
_audit_update_record
;
2017-03-26 deposited with the CCDC.
2017-04-10 downloaded from the CCDC.
;
_cell_angle_alpha 90
_cell_angle_beta 105.870(6)
_cell_angle_gamma 90
_cell_formula_units_Z 4
_cell_length_a 14.9155(11)
_cell_length_b 20.1133(9)
_cell_length_c 14.3821(7)
_cell_measurement_reflns_used 7773
_cell_measurement_temperature 293(2)
_cell_measurement_theta_max 25.049
_cell_measurement_theta_min 3.500
_cell_volume 4150.2(4)
_computing_cell_refinement 'Bruker SAINT'
_computing_data_collection 'Bruker APEX2'
_computing_data_reduction 'Bruker SAINT'
_computing_molecular_graphics 'Bruker SHELXTL'
_computing_publication_material 'Bruker SHELXTL'
_computing_structure_refinement 'SHELXL-2014/7 (Sheldrick, 2014)'
_computing_structure_solution 'SHELXL-2014/7 (Sheldrick, 2014)'
_diffrn_ambient_temperature 293(2)
_diffrn_measured_fraction_theta_full 0.995
_diffrn_measured_fraction_theta_max 0.995
_diffrn_measurement_device_type 'Bruker APE-II CCD'
_diffrn_measurement_method '\f and \w scans'
_diffrn_radiation_type MoK\a
_diffrn_radiation_wavelength 0.71073
_diffrn_reflns_av_R_equivalents 0.0329
_diffrn_reflns_av_unetI/netI 0.0567
_diffrn_reflns_Laue_measured_fraction_full 0.995
_diffrn_reflns_Laue_measured_fraction_max 0.995
_diffrn_reflns_limit_h_max 16
_diffrn_reflns_limit_h_min -17
_diffrn_reflns_limit_k_max 23
_diffrn_reflns_limit_k_min -13
_diffrn_reflns_limit_l_max 15
_diffrn_reflns_limit_l_min -17
_diffrn_reflns_number 7773
_diffrn_reflns_point_group_measured_fraction_full 0.995
_diffrn_reflns_point_group_measured_fraction_max 0.995
_diffrn_reflns_theta_full 25.049
_diffrn_reflns_theta_max 25.049
_diffrn_reflns_theta_min 3.500
_diffrn_source 'fine-focus sealed tube'
_exptl_absorpt_coefficient_mu 1.591
_exptl_absorpt_correction_T_max 0.763
_exptl_absorpt_correction_T_min 0.711
_exptl_absorpt_correction_type multi-scan
_exptl_absorpt_process_details SADABS
_exptl_crystal_colour colorless
_exptl_crystal_density_diffrn 1.751
_exptl_crystal_description block
_exptl_crystal_F_000 2136
_exptl_crystal_size_max 0.230
_exptl_crystal_size_mid 0.200
_exptl_crystal_size_min 0.180
_exptl_transmission_factor_max 0.751
_exptl_transmission_factor_min 0.728
_platon_squeeze_details
;
;
_refine_diff_density_max 0.496
_refine_diff_density_min -0.432
_refine_diff_density_rms 0.097
_refine_ls_extinction_method none
_refine_ls_goodness_of_fit_ref 0.990
_refine_ls_hydrogen_treatment constr
_refine_ls_matrix_type full
_refine_ls_number_parameters 267
_refine_ls_number_reflns 3658
_refine_ls_number_restraints 0
_refine_ls_restrained_S_all 0.990
_refine_ls_R_factor_all 0.0436
_refine_ls_R_factor_gt 0.0319
_refine_ls_shift/su_max 0.001
_refine_ls_shift/su_mean 0.000
_refine_ls_structure_factor_coef Fsqd
_refine_ls_weighting_details 'w=1/[\s^2^(Fo^2^)+(0.0169P)^2^+0.7753P] where P=(Fo^2^+2Fc^2^)/3'
_refine_ls_weighting_scheme calc
_refine_ls_wR_factor_gt 0.0563
_refine_ls_wR_factor_ref 0.0613
_reflns_Friedel_coverage 0.000
_reflns_number_gt 2977
_reflns_number_total 3658
_reflns_threshold_expression 'I > 2\s(I)'
_cod_data_source_file c7ce00219j2.cif
_cod_data_source_block 269-11Cd
_cod_database_code 7228040
_shelx_shelxl_version_number 2014/7
_shelx_space_group_comment
;
The symmetry employed for this shelxl refinement is uniquely defined
by the following loop, which should always be used as a source of
symmetry information in preference to the above space-group names.
They are only intended as comments.
;
_shelx_estimated_absorpt_t_min 0.711
_shelx_estimated_absorpt_t_max 0.763

loop_
_space_group_symop_operation_xyz
'x, y, z'
'-x, y, -z+1/2'
'x+1/2, y+1/2, z'
'-x+1/2, y+1/2, -z+1/2'
'-x, -y, -z'
'x, -y, z-1/2'
'-x+1/2, -y+1/2, -z'
'x+1/2, -y+1/2, z-1/2'

loop_
_atom_site_label
_atom_site_type_symbol
_atom_site_fract_x
_atom_site_fract_y
_atom_site_fract_z
_atom_site_U_iso_or_equiv
_atom_site_adp_type
_atom_site_occupancy
_atom_site_site_symmetry_order
_atom_site_calc_flag
_atom_site_refinement_flags_posn
_atom_site_refinement_flags_adp
_atom_site_refinement_flags_occupancy
Cd1 Cd 0.77529(2) 0.21558(2) 0.62518(2) 0.02294(9) Uani 1 1 d . . .
Cd2 Cd 1.0000 0.14345(2) 0.7500 0.02221(11) Uani 1 2 d S T P
O1 O 0.84550(17) 0.26657(14) 0.50769(17) 0.0321(7) Uani 1 1 d . . .
O2 O 0.94663(17) 0.22831(13) 0.63607(17) 0.0290(7) Uani 1 1 d . . .
O3 O 1.04661(17) 0.13800(12) 0.54326(17) 0.0245(6) Uani 1 1 d . . .
O4 O 1.14100(17) 0.17142(13) 0.72599(17) 0.0267(6) Uani 1 1 d . . .
O5 O 1.28873(19) 0.14253(14) 0.77091(18) 0.0360(7) Uani 1 1 d . . .
O6 O 1.07453(18) -0.06499(13) 0.35085(17) 0.0305(7) Uani 1 1 d . . .
O7 O 1.1974(2) -0.11933(14) 0.44450(18) 0.0366(7) Uani 1 1 d . . .
N1 N 0.7556(3) 0.30971(18) 0.7072(2) 0.0363(9) Uani 1 1 d . . .
C1 C 0.9266(3) 0.24676(19) 0.5496(3) 0.0229(9) Uani 1 1 d . . .
C2 C 0.9990(2) 0.2478(2) 0.4951(3) 0.0244(9) Uani 1 1 d . . .
C3 C 1.0041(3) 0.3033(2) 0.4391(3) 0.0478(13) Uani 1 1 d . . .
H3 H 0.9608 0.3374 0.4333 0.057 Uiso 1 1 calc R U .
C4 C 1.0733(4) 0.3082(3) 0.3919(4) 0.0616(15) Uani 1 1 d . . .
H4 H 1.0768 0.3457 0.3552 0.074 Uiso 1 1 calc R U .
C5 C 1.1359(3) 0.2582(3) 0.3995(4) 0.0555(14) Uani 1 1 d . . .
H5 H 1.1831 0.2623 0.3689 0.067 Uiso 1 1 calc R U .
C6 C 1.1311(3) 0.2017(2) 0.4513(3) 0.0405(12) Uani 1 1 d . . .
H6 H 1.1739 0.1675 0.4549 0.049 Uiso 1 1 calc R U .
C7 C 1.0619(2) 0.19616(19) 0.4983(2) 0.0231(9) Uani 1 1 d . . .
C8 C 1.1129(2) 0.08764(18) 0.5549(2) 0.0202(8) Uani 1 1 d . . .
C9 C 1.1916(3) 0.08653(19) 0.6348(2) 0.0231(9) Uani 1 1 d . . .
C10 C 1.2089(3) 0.1369(2) 0.7150(3) 0.0261(9) Uani 1 1 d . . .
C11 C 1.2540(3) 0.0343(2) 0.6420(3) 0.0329(10) Uani 1 1 d . . .
H11 H 1.3079 0.0336 0.6932 0.039 Uiso 1 1 calc R U .
C12 C 1.2381(3) -0.0164(2) 0.5752(3) 0.0333(10) Uani 1 1 d . . .
H12 H 1.2802 -0.0514 0.5823 0.040 Uiso 1 1 calc R U .
C13 C 1.1591(3) -0.01512(19) 0.4971(2) 0.0226(9) Uani 1 1 d . . .
C14 C 1.1418(3) -0.0716(2) 0.4239(3) 0.0270(9) Uani 1 1 d . . .
C15 C 1.0976(2) 0.03764(18) 0.4873(2) 0.0224(9) Uani 1 1 d . . .
H15 H 1.0453 0.0393 0.4344 0.027 Uiso 1 1 calc R U .
C20 C 0.6777(3) 0.3450(2) 0.6904(4) 0.0540(14) Uani 1 1 d . . .
H20 H 0.6275 0.3328 0.6389 0.065 Uiso 1 1 calc R U .
C19 C 0.6679(4) 0.3985(3) 0.7450(4) 0.0710(17) Uani 1 1 d . . .
H19 H 0.6118 0.4216 0.7311 0.085 Uiso 1 1 calc R U .
C18 C 0.7398(5) 0.4176(3) 0.8194(4) 0.0696(18) Uani 1 1 d . . .
H18 H 0.7349 0.4547 0.8563 0.084 Uiso 1 1 calc R U .
C17 C 0.8182(5) 0.3821(3) 0.8387(4) 0.0802(19) Uani 1 1 d . . .
H17 H 0.8681 0.3936 0.8909 0.096 Uiso 1 1 calc R U .
C16 C 0.8257(4) 0.3285(3) 0.7818(4) 0.0630(15) Uani 1 1 d . . .
H16 H 0.8813 0.3047 0.7958 0.076 Uiso 1 1 calc R U .

loop_
_atom_site_aniso_label
_atom_site_aniso_U_11
_atom_site_aniso_U_22
_atom_site_aniso_U_33
_atom_site_aniso_U_23
_atom_site_aniso_U_13
_atom_site_aniso_U_12
Cd1 0.03007(17) 0.02064(17) 0.01764(14) 0.00234(13) 0.00575(12) 0.00595(14)
Cd2 0.0238(2) 0.0186(2) 0.0203(2) 0.000 -0.00051(16) 0.000
O1 0.0252(16) 0.0424(19) 0.0261(14) 0.0079(15) 0.0025(12) 0.0104(15)
O2 0.0343(16) 0.0299(17) 0.0224(14) 0.0089(14) 0.0069(12) 0.0073(14)
O3 0.0293(15) 0.0197(15) 0.0261(14) -0.0013(13) 0.0107(12) 0.0011(13)
O4 0.0302(15) 0.0262(16) 0.0255(14) -0.0075(14) 0.0107(12) -0.0007(14)
O5 0.0323(17) 0.0425(19) 0.0301(15) -0.0170(15) 0.0031(13) -0.0028(16)
O6 0.0360(17) 0.0232(16) 0.0257(14) -0.0074(14) -0.0028(12) -0.0029(15)
O7 0.0468(19) 0.0233(16) 0.0344(16) -0.0124(15) 0.0023(14) 0.0097(16)
N1 0.050(2) 0.031(2) 0.0288(18) -0.0017(18) 0.0117(17) 0.002(2)
C1 0.026(2) 0.015(2) 0.027(2) 0.0011(19) 0.0049(17) 0.0007(19)
C2 0.024(2) 0.024(2) 0.0241(19) 0.0057(19) 0.0046(16) 0.004(2)
C3 0.047(3) 0.037(3) 0.066(3) 0.027(3) 0.026(3) 0.015(3)
C4 0.071(4) 0.055(3) 0.072(4) 0.039(3) 0.042(3) 0.016(3)
C5 0.054(3) 0.058(3) 0.070(3) 0.015(3) 0.044(3) 0.007(3)
C6 0.042(3) 0.041(3) 0.046(3) 0.004(3) 0.023(2) 0.004(2)
C7 0.026(2) 0.023(2) 0.0196(19) -0.0019(19) 0.0045(16) -0.0014(19)
C8 0.023(2) 0.017(2) 0.0211(18) -0.0017(19) 0.0071(16) 0.0010(18)
C9 0.028(2) 0.021(2) 0.0202(18) -0.0099(19) 0.0059(16) -0.004(2)
C10 0.034(2) 0.023(2) 0.022(2) 0.001(2) 0.0098(18) -0.007(2)
C11 0.030(2) 0.035(3) 0.026(2) -0.005(2) -0.0056(17) 0.006(2)
C12 0.036(2) 0.027(2) 0.031(2) -0.008(2) -0.0002(18) 0.011(2)
C13 0.029(2) 0.021(2) 0.0186(18) -0.0037(19) 0.0073(16) 0.003(2)
C14 0.032(2) 0.023(2) 0.028(2) -0.005(2) 0.0113(19) -0.005(2)
C15 0.021(2) 0.023(2) 0.0213(19) -0.0006(19) 0.0021(16) -0.0017(19)
C20 0.054(3) 0.050(3) 0.062(3) -0.009(3) 0.021(3) 0.013(3)
C19 0.083(5) 0.054(4) 0.091(4) -0.008(4) 0.049(4) 0.022(4)
C18 0.121(6) 0.040(3) 0.064(4) -0.019(3) 0.053(4) 0.000(4)
C17 0.110(6) 0.059(4) 0.060(4) -0.033(3) 0.004(4) -0.007(4)
C16 0.064(4) 0.050(4) 0.062(3) -0.018(3) -0.005(3) 0.007(3)

loop_
_atom_type_symbol
_atom_type_description
_atom_type_scat_dispersion_real
_atom_type_scat_dispersion_imag
_atom_type_scat_source
C C 0.0033 0.0016 'International Tables Vol C Tables 4.2.6.8 and 6.1.1.4'
H H 0.0000 0.0000 'International Tables Vol C Tables 4.2.6.8 and 6.1.1.4'
Cd Cd -0.8075 1.2024 'International Tables Vol C Tables 4.2.6.8 and 6.1.1.4'
N N 0.0061 0.0033 'International Tables Vol C Tables 4.2.6.8 and 6.1.1.4'
O O 0.0106 0.0060 'International Tables Vol C Tables 4.2.6.8 and 6.1.1.4'

loop_
_geom_angle_atom_site_label_1
_geom_angle_atom_site_label_2
_geom_angle_atom_site_label_3
_geom_angle
_geom_angle_site_symmetry_1
_geom_angle_site_symmetry_3
O7 Cd1 O1 87.71(10) 5_756 7_656
O7 Cd1 N1 175.33(11) 5_756 .
O1 Cd1 N1 96.81(11) 7_656 .
O7 Cd1 O4 87.98(9) 5_756 2_756
O1 Cd1 O4 159.02(9) 7_656 2_756
N1 Cd1 O4 87.38(11) . 2_756
O7 Cd1 O1 83.69(9) 5_756 .
O1 Cd1 O1 75.10(10) 7_656 .
N1 Cd1 O1 98.56(11) . .
O4 Cd1 O1 124.74(8) 2_756 .
O7 Cd1 O5 84.56(10) 5_756 2_756
O1 Cd1 O5 104.77(9) 7_656 2_756
N1 Cd1 O5 93.14(11) . 2_756
O4 Cd1 O5 54.36(9) 2_756 2_756
O1 Cd1 O5 168.24(9) . 2_756
O7 Cd1 O2 79.25(9) 5_756 .
O1 Cd1 O2 126.32(8) 7_656 .
N1 Cd1 O2 98.87(11) . .
O4 Cd1 O2 72.80(8) 2_756 .
O1 Cd1 O2 51.96(8) . .
O5 Cd1 O2 125.07(8) 2_756 .
O7 Cd1 C10 83.88(10) 5_756 2_756
O1 Cd1 C10 131.53(11) 7_656 2_756
N1 Cd1 C10 92.22(11) . 2_756
O4 Cd1 C10 27.50(10) 2_756 2_756
O1 Cd1 C10 149.92(10) . 2_756
O5 Cd1 C10 26.98(10) 2_756 2_756
O2 Cd1 C10 98.76(10) . 2_756
O6 Cd2 O6 89.62(14) 5_756 6_556
O6 Cd2 O4 113.04(9) 5_756 .
O6 Cd2 O4 87.53(9) 6_556 .
O6 Cd2 O4 87.52(9) 5_756 2_756
O6 Cd2 O4 113.04(9) 6_556 2_756
O4 Cd2 O4 151.59(13) . 2_756
O6 Cd2 O2 169.70(9) 5_756 2_756
O6 Cd2 O2 92.70(9) 6_556 2_756
O4 Cd2 O2 77.11(8) . 2_756
O4 Cd2 O2 82.33(9) 2_756 2_756
O6 Cd2 O2 92.70(9) 5_756 .
O6 Cd2 O2 169.70(9) 6_556 .
O4 Cd2 O2 82.33(9) . .
O4 Cd2 O2 77.11(8) 2_756 .
O2 Cd2 O2 86.80(13) 2_756 .
C1 O1 Cd1 153.0(2) . 7_656
C1 O1 Cd1 94.2(2) . .
Cd1 O1 Cd1 104.90(10) 7_656 .
C1 O2 Cd2 148.3(3) . .
C1 O2 Cd1 90.3(2) . .
Cd2 O2 Cd1 96.52(9) . .
C7 O3 C8 117.9(3) . .
C10 O4 Cd2 132.8(2) . .
C10 O4 Cd1 94.4(2) . 2_756
Cd2 O4 Cd1 103.74(9) . 2_756
C10 O5 Cd1 89.2(2) . 2_756
C14 O6 Cd2 128.2(3) . 5_756
C14 O7 Cd1 137.6(2) . 5_756
C20 N1 C16 116.8(4) . .
C20 N1 Cd1 125.3(3) . .
C16 N1 Cd1 117.7(3) . .
O2 C1 O1 120.4(3) . .
O2 C1 C2 120.8(3) . .
O1 C1 C2 118.7(3) . .
C7 C2 C3 118.3(3) . .
C7 C2 C1 123.3(3) . .
C3 C2 C1 118.4(4) . .
C4 C3 C2 120.5(4) . .
C4 C3 H3 119.8 . .
C2 C3 H3 119.8 . .
C5 C4 C3 119.8(4) . .
C5 C4 H4 120.1 . .
C3 C4 H4 120.1 . .
C4 C5 C6 121.3(4) . .
C4 C5 H5 119.3 . .
C6 C5 H5 119.3 . .
C5 C6 C7 119.3(4) . .
C5 C6 H6 120.4 . .
C7 C6 H6 120.4 . .
C6 C7 O3 122.4(4) . .
C6 C7 C2 120.6(4) . .
O3 C7 C2 116.8(3) . .
C15 C8 O3 118.2(3) . .
C15 C8 C9 120.6(3) . .
O3 C8 C9 121.2(3) . .
C11 C9 C8 117.8(3) . .
C11 C9 C10 118.8(3) . .
C8 C9 C10 123.2(3) . .
O5 C10 O4 121.5(4) . .
O5 C10 C9 119.3(4) . .
O4 C10 C9 119.2(3) . .
O5 C10 Cd1 63.9(2) . 2_756
O4 C10 Cd1 58.05(18) . 2_756
C9 C10 Cd1 170.9(3) . 2_756
C12 C11 C9 121.7(4) . .
C12 C11 H11 119.2 . .
C9 C11 H11 119.2 . .
C11 C12 C13 119.8(4) . .
C11 C12 H12 120.1 . .
C13 C12 H12 120.1 . .
C15 C13 C12 119.3(4) . .
C15 C13 C14 121.3(3) . .
C12 C13 C14 119.4(4) . .
O6 C14 O7 127.7(4) . .
O6 C14 C13 116.7(4) . .
O7 C14 C13 115.7(3) . .
C8 C15 C13 120.8(3) . .
C8 C15 H15 119.6 . .
C13 C15 H15 119.6 . .
N1 C20 C19 123.0(5) . .
N1 C20 H20 118.5 . .
C19 C20 H20 118.5 . .
C18 C19 C20 119.7(6) . .
C18 C19 H19 120.2 . .
C20 C19 H19 120.2 . .
C17 C18 C19 118.3(5) . .
C17 C18 H18 120.8 . .
C19 C18 H18 120.8 . .
C18 C17 C16 120.4(6) . .
C18 C17 H17 119.8 . .
C16 C17 H17 119.8 . .
N1 C16 C17 121.8(5) . .
N1 C16 H16 119.1 . .
C17 C16 H16 119.1 . .

loop_
_geom_bond_atom_site_label_1
_geom_bond_atom_site_label_2
_geom_bond_distance
_geom_bond_site_symmetry_2
Cd1 O7 2.267(3) 5_756
Cd1 O1 2.268(3) 7_656
Cd1 N1 2.292(3) .
Cd1 O4 2.338(2) 2_756
Cd1 O1 2.444(2) .
Cd1 O5 2.467(2) 2_756
Cd1 O2 2.530(3) .
Cd1 C10 2.747(4) 2_756
Cd2 O6 2.224(3) 5_756
Cd2 O6 2.224(3) 6_556
Cd2 O4 2.293(2) .
Cd2 O4 2.293(2) 2_756
Cd2 O2 2.349(3) 2_756
Cd2 O2 2.349(3) .
O1 C1 1.259(4) .
O1 Cd1 2.268(3) 7_656
O2 C1 1.254(4) .
O3 C7 1.385(4) .
O3 C8 1.394(4) .
O4 C10 1.273(4) .
O4 Cd1 2.338(2) 2_756
O5 C10 1.247(4) .
O5 Cd1 2.467(2) 2_756
O6 C14 1.246(4) .
O6 Cd2 2.224(3) 5_756
O7 C14 1.250(4) .
O7 Cd1 2.267(3) 5_756
N1 C20 1.326(5) .
N1 C16 1.332(6) .
C1 C2 1.498(5) .
C2 C7 1.391(5) .
C2 C3 1.392(5) .
C3 C4 1.384(6) .
C3 H3 0.9300 .
C4 C5 1.357(6) .
C4 H4 0.9300 .
C5 C6 1.371(6) .
C5 H5 0.9300 .
C6 C7 1.385(5) .
C6 H6 0.9300 .
C8 C15 1.373(5) .
C8 C9 1.401(5) .
C9 C11 1.388(5) .
C9 C10 1.503(5) .
C10 Cd1 2.748(4) 2_756
C11 C12 1.377(5) .
C11 H11 0.9300 .
C12 C13 1.388(5) .
C12 H12 0.9300 .
C13 C15 1.384(5) .
C13 C14 1.522(5) .
C15 H15 0.9300 .
C20 C19 1.363(7) .
C20 H20 0.9300 .
C19 C18 1.348(7) .
C19 H19 0.9300 .
C18 C17 1.333(7) .
C18 H18 0.9300 .
C17 C16 1.377(7) .
C17 H17 0.9300 .
C16 H16 0.9300 .

loop_
_geom_torsion_atom_site_label_1
_geom_torsion_atom_site_label_2
_geom_torsion_atom_site_label_3
_geom_torsion_atom_site_label_4
_geom_torsion
_geom_torsion_site_symmetry_1
_geom_torsion_site_symmetry_4
Cd2 O2 C1 O1 120.7(4) . .
Cd1 O2 C1 O1 17.7(4) . .
Cd2 O2 C1 C2 -61.3(6) . .
Cd1 O2 C1 C2 -164.3(3) . .
Cd1 O1 C1 O2 -153.8(4) 7_656 .
Cd1 O1 C1 O2 -18.4(4) . .
Cd1 O1 C1 C2 28.2(8) 7_656 .
Cd1 O1 C1 C2 163.6(3) . .
O2 C1 C2 C7 44.6(6) . .
O1 C1 C2 C7 -137.3(4) . .
O2 C1 C2 C3 -134.8(4) . .
O1 C1 C2 C3 43.2(6) . .
C7 C2 C3 C4 -3.3(7) . .
C1 C2 C3 C4 176.2(4) . .
C2 C3 C4 C5 0.7(8) . .
C3 C4 C5 C6 1.5(9) . .
C4 C5 C6 C7 -1.2(8) . .
C5 C6 C7 O3 173.0(4) . .
C5 C6 C7 C2 -1.5(6) . .
C8 O3 C7 C6 10.8(5) . .
C8 O3 C7 C2 -174.6(3) . .
C3 C2 C7 C6 3.6(6) . .
C1 C2 C7 C6 -175.8(4) . .
C3 C2 C7 O3 -171.1(4) . .
C1 C2 C7 O3 9.4(5) . .
C7 O3 C8 C15 -96.2(4) . .
C7 O3 C8 C9 86.0(4) . .
C15 C8 C9 C11 1.4(5) . .
O3 C8 C9 C11 179.2(3) . .
C15 C8 C9 C10 -175.4(3) . .
O3 C8 C9 C10 2.4(5) . .
Cd1 O5 C10 O4 7.4(4) 2_756 .
Cd1 O5 C10 C9 -170.3(3) 2_756 .
Cd2 O4 C10 O5 -121.2(4) . .
Cd1 O4 C10 O5 -7.8(4) 2_756 .
Cd2 O4 C10 C9 56.6(5) . .
Cd1 O4 C10 C9 169.9(3) 2_756 .
Cd2 O4 C10 Cd1 -113.3(3) . 2_756
C11 C9 C10 O5 20.0(5) . .
C8 C9 C10 O5 -163.2(4) . .
C11 C9 C10 O4 -157.8(4) . .
C8 C9 C10 O4 19.0(5) . .
C8 C9 C11 C12 -2.5(6) . .
C10 C9 C11 C12 174.5(4) . .
C9 C11 C12 C13 1.6(6) . .
C11 C12 C13 C15 0.4(6) . .
C11 C12 C13 C14 -179.7(3) . .
Cd2 O6 C14 O7 19.4(6) 5_756 .
Cd2 O6 C14 C13 -160.7(2) 5_756 .
Cd1 O7 C14 O6 4.0(7) 5_756 .
Cd1 O7 C14 C13 -175.8(2) 5_756 .
C15 C13 C14 O6 6.2(5) . .
C12 C13 C14 O6 -173.8(4) . .
C15 C13 C14 O7 -173.9(3) . .
C12 C13 C14 O7 6.1(5) . .
O3 C8 C15 C13 -177.4(3) . .
C9 C8 C15 C13 0.5(5) . .
C12 C13 C15 C8 -1.4(5) . .
C14 C13 C15 C8 178.6(3) . .
C16 N1 C20 C19 0.4(7) . .
Cd1 N1 C20 C19 176.0(4) . .
N1 C20 C19 C18 0.7(8) . .
C20 C19 C18 C17 -1.9(9) . .
C19 C18 C17 C16 2.0(9) . .
C20 N1 C16 C17 -0.2(8) . .
Cd1 N1 C16 C17 -176.2(4) . .
C18 C17 C16 N1 -1.0(9) . .

loop_
_platon_squeeze_void_nr
_platon_squeeze_void_average_x
_platon_squeeze_void_average_y
_platon_squeeze_void_average_z
_platon_squeeze_void_volume
_platon_squeeze_void_count_electrons
_platon_squeeze_void_content
1 0.000 0.500 -0.013 313 48 ' '
2 0.500 0.000 0.007 313 48 ' '
3 0.000 0.177 0.250 7 1 ' '
4 0.500 0.677 0.250 7 1 ' '
5 0.000 0.823 0.750 7 1 ' '
6 0.500 0.323 0.750 7 1 ' '
